data_7712116
loop_
_publ_author_name
'Wang, Xuejiao'
'Feng, Xiaowen'
'Molokeev, Maxim S.'
'Zheng, Huiling'
'Wang, Qiushi'
'Xu, Chunyan'
'Li, Ji-Guang'

_publ_section_title
;
 Modulation of Bi<sup>3+</sup> luminescence from broadband green to
 broadband deep red in Lu<sub>2</sub>WO<sub>6</sub> by Gd<sup>3+</sup>
 doping and its applications in high color rendering index white LED and
 near-infrared LED.
;
_journal_issue 9
_journal_name_full 'Dalton transactions (Cambridge, England : 2003)'
_journal_page_first 2619
_journal_page_last 2630
_journal_paper_doi 10.1039/d2dt03751c
_journal_volume 52
_journal_year 2023
_chemical_formula_moiety
;
Gd0.80 Lu7.20 O24 W4
;
_chemical_formula_sum 'Gd0.8 Lu7.2 O24 W4'
_chemical_formula_weight 2504.94
_chemical_name_mineral
;
;
_space_group_IT_number 13
_space_group_name_Hall '-P 2yc'
_space_group_name_H-M_alt 'P 1 2/c 1'
_symmetry_cell_setting monoclinic
_symmetry_space_group_name_Hall '-P 2yc'
_symmetry_space_group_name_H-M 'P 1 2/c 1'
_audit_update_record
;
2022-10-17 deposited with the CCDC.	2023-01-13 downloaded from the CCDC.
;
_cell_angle_alpha 90
_cell_angle_beta 104.5927(13)
_cell_angle_gamma 90
_cell_formula_units_Z 1
_cell_length_a 7.54138(16)
_cell_length_b 5.28624(12)
_cell_length_c 11.2588(3)
_cell_measurement_reflns_used 104
_cell_measurement_temperature 300
_cell_measurement_theta_max 35
_cell_measurement_theta_min 2.5
_cell_volume 434.359(18)
_diffrn_ambient_temperature 300
_diffrn_measurement_device_type
;
D8 ADVANCE Bruker
;
_diffrn_radiation_monochromator none
_diffrn_radiation_probe x-ray
_diffrn_radiation_type
;
 Cu K\a~1~~2~
;
_exptl_absorpt_coefficient_mu 142.853
_exptl_crystal_density_diffrn 9.576
_pd_char_colour
;
colourless
;
_pd_meas_2theta_range_inc 0.02
_pd_meas_2theta_range_max 70
_pd_meas_2theta_range_min 5
_pd_meas_scan_method step
_pd_proc_ls_pref_orient_corr
;
Anisotropic model of PO. Spherical harmonics 2 ordrer.
 Jarvinen (1993). Application of symmetrized harmonics expansion to correction
of the preferred orientation effect. - J. Appl. Cryst. 26 p525-531.
;
_pd_proc_ls_profile_function PearsonVII
_pd_proc_ls_prof_R_factor 4.61
_pd_proc_ls_prof_wR_expected 3.02
_pd_proc_ls_prof_wR_factor 6.57
_pd_proc_number_of_points 3250
_pd_spec_mount_mode reflection
_refine_ls_goodness_of_fit_all 2.18
_refine_ls_R_I_factor 0.0
_refine_ls_shift/su_max 0.01000
_cod_data_source_file d2dt03751c2.cif
_cod_data_source_block a_CCDC5
_cod_depositor_comments 'Adding full bibliography for 7712111--7712117.cif.'
_cod_original_cell_volume 434.359(17)
_cod_original_sg_symbol_Hall
;
-P 2yc
;
_cod_original_sg_symbol_H-M P12/c1
_cod_original_formula_sum
;
Gd0.80 Lu7.20 O24 W4
;
_cod_database_code 7712116

loop_
_symmetry_equiv_pos_as_xyz
'x, y, z '
'-x, y, -z+1/2 '
'x, -y, z+1/2 '
'-x, -y, -z '

loop_
_atom_site_label
_atom_site_type_symbol
_atom_site_fract_x
_atom_site_fract_y
_atom_site_fract_z
_atom_site_occupancy
_atom_site_B_iso_or_equiv
Lu1 Lu 0 0.7361(11) 0.25 0.92(11) 1.2(4)
Gd1 Gd 0 0.7361(11) 0.25 0.08(11) 1.2(4)
Lu2 Lu 0.5 0.6852(10) 0.25 0.68(9) 0.6(4)
Gd2 Gd 0.5 0.6852(10) 0.25 0.32(9) 0.6(4)
Lu3 Lu 0.2016(4) 0.1895(8) 0.0777(3) 1.00(11) 1.8(4)
W1 W 0.2797(4) 0.2547(7) 0.3867(3) 1 1.4(4)
O1 O 0.325(5) 0.106(8) 0.529(4) 1 1.7(5)
O2 O 0.516(5) 0.376(6) 0.392(3) 1 1.7(5)
O3 O 0.125(5) 0.541(8) 0.434(4) 1 1.7(5)
O4 O 0.273(7) -0.030(5) 0.268(3) 1 1.7(5)
O5 O 0.059(5) 0.031(6) 0.382(3) 1 1.7(5)
O6 O 0.216(6) 0.465(5) 0.221(3) 1 1.7(5)

loop_
_diffrn_radiation_wavelength
_diffrn_radiation_wavelength_wt
1.5406 1.0000
1.5443 0.5000

loop_
_geom_angle_atom_site_label_1
_geom_angle_atom_site_label_2
_geom_angle_atom_site_label_3
_geom_angle
_geom_angle_site_symmetry_1
_geom_angle_site_symmetry_3
O1 W1 O1 62.8(11) . 4_656
O1 W1 O2 99.21(74) . .
O1 W1 O2 67.5(10) . 4_666
O1 W1 O3 94.95(87) . .
O1 W1 O4 103.93(94) . .
O1 W1 O5 74.36(85) . .
O2 Lu2 O1 149.1(28) . 3_564
O2 Lu2 O1 73.86(77) . 4_666
O2 Lu2 O2 87.79(58) . 2_655
O2 Lu2 O4 108.33(73) . 1_565
O2 Lu2 O4 128.1(13) . 2_665
O2 Lu2 O6 68.37(78) . .
O2 Lu2 O6 70.46(74) . 2_655
O2 Gd2 O1 149.1(28) . 3_564
O2 Gd2 O1 73.86(77) . 4_666
O2 Gd2 O2 87.79(58) . 2_655
O2 Gd2 O4 108.33(73) . 1_565
O2 Gd2 O4 128.1(13) . 2_665
O2 Gd2 O6 68.37(78) . .
O2 Gd2 O6 70.46(74) . 2_655
O2 W1 O1 99.21(74) . .
O2 W1 O1 55.6(11) . 4_656
O2 W1 O2 60.39(96) . 4_666
O2 W1 O3 109.56(81) . .
O2 W1 O4 98.14(81) . .
O2 W1 O6 81.48(73) . .
O3 Lu1 O3 126.5(16) . 2_555
O3 Lu1 O4 90.39(55) . 1_565
O3 Lu1 O4 117.5(11) . 2_565
O3 Lu1 O5 74.44(84) . 1_565
O3 Lu1 O6 72.38(79) . .
O3 Lu1 O6 74.38(75) . 2_555
O3 Gd1 O3 126.5(16) . 2_555
O3 Gd1 O4 90.39(55) . 1_565
O3 Gd1 O4 117.5(11) . 2_565
O3 Gd1 O5 74.44(84) . 1_565
O3 Gd1 O6 72.38(79) . .
O3 Gd1 O6 74.38(75) . 2_555
O3 W1 O1 94.95(87) . .
O3 W1 O1 146.8(24) . 4_656
O3 W1 O2 109.56(81) . .
O3 W1 O2 63.1(10) . 4_666
O3 W1 O4 143.3(22) . .
O3 W1 O5 85.45(64) . .
O3 W1 O6 79.91(79) . .
O4 Lu3 O1 81.24(79) . 3_554
O4 Lu3 O2 94.86(66) . 2_655
O4 Lu3 O3 109.40(80) . 2_555
O4 Lu3 O5 69.67(83) . 2_555
O4 Lu3 O5 121.3(10) . 3_554
O4 Lu3 O6 72.41(71) . .
O4 W1 O1 103.93(94) . .
O4 W1 O1 69.19(86) . 4_656
O4 W1 O2 98.14(81) . .
O4 W1 O2 153.3(28) . 4_666
O4 W1 O3 143.3(22) . .
O4 W1 O5 70.29(88) . .
O4 W1 O6 81.08(64) . .
O5 W1 O1 74.36(85) . .
O5 W1 O1 109.24(70) . 4_656
O5 W1 O2 126.8(12) . 4_666
O5 W1 O3 85.45(64) . .
O5 W1 O4 70.29(88) . .
O5 W1 O6 106.24(76) . .
O6 Lu1 O3 72.38(79) . .
O6 Lu1 O3 74.38(75) . 2_555
O6 Lu1 O4 72.52(81) . 1_565
O6 Lu1 O5 122.4(11) . 1_565
O6 Lu1 O5 113.40(83) . 2_565
O6 Lu1 O6 101.05(66) . 2_555
O6 Gd1 O3 72.38(79) . .
O6 Gd1 O3 74.38(75) . 2_555
O6 Gd1 O4 72.52(81) . 1_565
O6 Gd1 O5 122.4(11) . 1_565
O6 Gd1 O5 113.40(83) . 2_565
O6 Gd1 O6 101.05(66) . 2_555
O6 Lu2 O1 82.05(55) . 3_564
O6 Lu2 O1 122.1(12) . 4_666
O6 Lu2 O2 68.37(78) . .
O6 Lu2 O2 70.46(74) . 2_655
O6 Lu2 O4 70.90(84) . 1_565
O6 Lu2 O6 121.6(11) . 2_655
O6 Gd2 O1 82.05(55) . 3_564
O6 Gd2 O1 122.1(12) . 4_666
O6 Gd2 O2 68.37(78) . .
O6 Gd2 O2 70.46(74) . 2_655
O6 Gd2 O4 70.90(84) . 1_565
O6 Gd2 O6 121.6(11) . 2_655
O6 Lu3 O1 143.8(23) . 3_554
O6 Lu3 O2 74.24(73) . 2_655
O6 Lu3 O3 60.69(100) . 2_555
O6 Lu3 O3 93.99(72) . 3_564
O6 Lu3 O4 72.41(71) . .
O6 Lu3 O5 89.01(62) . 2_555
O6 W1 O1 121.2(10) . 4_656
O6 W1 O2 81.48(73) . .
O6 W1 O2 108.64(69) . 4_666
O6 W1 O3 79.91(79) . .
O6 W1 O4 81.08(64) . .
O6 W1 O5 106.24(76) . .

loop_
_geom_bond_atom_site_label_1
_geom_bond_atom_site_label_2
_geom_bond_distance
_geom_bond_site_symmetry_2
Lu1 O3 2.293(42) .
Lu1 O4 2.366(40) 1_565
Lu1 O5 2.122(32) 1_565
Lu1 O6 2.254(33) .
Gd1 O3 2.293(42) .
Gd1 O4 2.366(40) 1_565
Gd1 O5 2.122(32) 1_565
Gd1 O6 2.254(33) .
Lu2 O1 2.737(42) 3_564
Lu2 O2 2.268(32) .
Lu2 O4 2.326(37) 1_565
Lu2 O6 2.386(34) .
Gd2 O1 2.737(42) 3_564
Gd2 O2 2.268(32) .
Gd2 O4 2.326(37) 1_565
Gd2 O6 2.386(34) .
Lu3 O1 1.965(38) 3_554
Lu3 O2 2.292(29) 2_655
Lu3 O3 3.061(33) 2_555
Lu3 O3 2.123(43) 3_564
Lu3 O4 2.376(31) .
Lu3 O5 2.284(29) 2_555
Lu3 O5 2.485(32) 3_554
Lu3 O6 2.155(30) .
W1 O1 1.739(43) .
W1 O1 3.463(33) 4_656
W1 O2 1.880(29) .
W1 O2 3.233(32) 4_666
W1 O3 2.061(37) .
W1 O4 2.004(29) .
W1 O5 2.031(30) .
W1 O6 2.120(31) .
